data_8103272
loop_
_publ_author_name
'Lin Yuan'
'Jiang-Hua Shi'
'Min Zhang'

_publ_contact_author
;
    'Yuan, Lin'
;
_publ_section_title
;
 Crystal structure of 3,3-dihydroxymethyl-1,6-dioxa-spiro[5.5]undecane,
 C11H20O4
;
_journal_issue 1
_journal_name_full 'Zeitschrift f\"ur Kristallographie - New Crystal Structures'
_journal_page_first 35
_journal_volume 227
_journal_year 2012
_chemical_formula_sum 'C11 H20 O4'
_chemical_formula_weight 216.27
_space_group_IT_number 2
_symmetry_cell_setting triclinic
_symmetry_space_group_name_Hall '-P 1'
_symmetry_space_group_name_H-M 'P -1'
_atom_sites_solution_hydrogens geom
_atom_sites_solution_primary direct
_atom_sites_solution_secondary difmap
_audit_creation_method SHELXL-97
_cell_angle_alpha 96.669(6)
_cell_angle_beta 94.985(6)
_cell_angle_gamma 97.419(6)
_cell_formula_units_Z 2
_cell_length_a 6.014(2)
_cell_length_b 9.566(3)
_cell_length_c 10.135(4)
_cell_measurement_reflns_used 1129
_cell_measurement_temperature 298(2)
_cell_measurement_theta_max 0.00
_cell_measurement_theta_min 0.00
_cell_volume 571.2(3)
_computing_cell_refinement 'Bruker SMART'
_computing_data_collection 'Bruker SMART'
_computing_data_reduction 'Bruker SAINT'
_computing_molecular_graphics 'Bruker SHELXTL'
_computing_publication_material 'Bruker SHELXTL'
_computing_structure_refinement 'SHELXL-97 (Sheldrick, 1997)'
_computing_structure_solution 'SHELXS-97 (Sheldrick, 1990)'
_diffrn_ambient_temperature 298(2)
_diffrn_measured_fraction_theta_full 0.974
_diffrn_measured_fraction_theta_max 0.974
_diffrn_measurement_device_type 'CCD area detector'
_diffrn_measurement_method 'phi and omega scans'
_diffrn_radiation_monochromator graphite
_diffrn_radiation_source 'fine-focus sealed tube'
_diffrn_radiation_type MoK\a
_diffrn_radiation_wavelength 0.71073
_diffrn_reflns_av_R_equivalents 0.0198
_diffrn_reflns_av_sigmaI/netI 0.0299
_diffrn_reflns_limit_h_max 7
_diffrn_reflns_limit_h_min -7
_diffrn_reflns_limit_k_max 12
_diffrn_reflns_limit_k_min -11
_diffrn_reflns_limit_l_max 12
_diffrn_reflns_limit_l_min -12
_diffrn_reflns_number 4801
_diffrn_reflns_theta_full 27.10
_diffrn_reflns_theta_max 27.10
_diffrn_reflns_theta_min 2.03
_diffrn_standards_decay_% 0
_diffrn_standards_interval_count 0
_diffrn_standards_interval_time 0
_diffrn_standards_number 0
_exptl_absorpt_coefficient_mu 0.094
_exptl_absorpt_correction_T_max 0.9879
_exptl_absorpt_correction_T_min 0.9615
_exptl_absorpt_correction_type multi-scan
_exptl_absorpt_process_details 'SADABS (Sheldrick, 1996)'
_exptl_crystal_colour colorless
_exptl_crystal_density_diffrn 1.258
_exptl_crystal_density_method 'not measured'
_exptl_crystal_description prism
_exptl_crystal_F_000 236
_exptl_crystal_size_max 0.42
_exptl_crystal_size_mid 0.21
_exptl_crystal_size_min 0.13
_refine_diff_density_max 0.456
_refine_diff_density_min -0.403
_refine_diff_density_rms 0.057
_refine_ls_extinction_method none
_refine_ls_goodness_of_fit_ref 1.064
_refine_ls_hydrogen_treatment constr
_refine_ls_matrix_type full
_refine_ls_number_parameters 138
_refine_ls_number_reflns 2468
_refine_ls_number_restraints 0
_refine_ls_restrained_S_all 1.064
_refine_ls_R_factor_all 0.0741
_refine_ls_R_factor_gt 0.0534
_refine_ls_shift/su_max 0.000
_refine_ls_shift/su_mean 0.000
_refine_ls_structure_factor_coef Fsqd
_refine_ls_weighting_details 'calc w=1/[\s^2^(Fo^2^)+(0.1029P)^2^+0.1169P] where P=(Fo^2^+2Fc^2^)/3'
_refine_ls_weighting_scheme calc
_refine_ls_wR_factor_gt 0.1567
_refine_ls_wR_factor_ref 0.1794
_reflns_number_gt 1749
_reflns_number_total 2468
_reflns_threshold_expression >2sigma(I)
_cod_data_source_file 1267-3484.cff
_cod_data_source_block o07041m
_cod_depositor_comments
;
The following automatic conversions were performed:

'_symmetry_cell_setting' value 'Triclinic' changed to 'triclinic'
according to /home/saulius/struct/CIF-dictionaries/cif_core.dic
dictionary named 'cif_core.dic' version 2.4.1 from 2010-06-29.

Automatic conversion script
Id: cif_fix_values 1715 2011-07-08 13:25:40Z adriana 
;
_cod_original_sg_symbol_H-M P-1
_cod_database_code 8103272

loop_
_symmetry_equiv_pos_as_xyz
'x, y, z'
'-x, -y, -z'

loop_
_atom_site_label
_atom_site_type_symbol
_atom_site_fract_x
_atom_site_fract_y
_atom_site_fract_z
_atom_site_U_iso_or_equiv
_atom_site_adp_type
_atom_site_occupancy
_atom_site_symmetry_multiplicity
_atom_site_calc_flag
_atom_site_refinement_flags
O1 O 0.1740(2) 1.02217(13) 0.15941(12) 0.0375(3) Uani 1 1 d .
O2 O 0.4111(2) 0.91990(13) 0.30414(13) 0.0394(4) Uani 1 1 d .
O3 O 0.2559(2) 0.58279(14) 0.08787(15) 0.0478(4) Uani 1 1 d .
H3 H 0.2181 0.5567 0.1579 0.072 Uiso 1 1 calc R
C9 C 0.0686(3) 0.77411(18) 0.19176(16) 0.0311(4) Uani 1 1 d .
C6 C 0.3306(3) 1.04851(18) 0.27611(16) 0.0336(4) Uani 1 1 d .
C7 C -0.0117(3) 0.91377(19) 0.16452(18) 0.0368(4) Uani 1 1 d .
H7A H -0.1064 0.8990 0.0802 0.044 Uiso 1 1 calc R
H7B H -0.1017 0.9447 0.2343 0.044 Uiso 1 1 calc R
C8 C 0.2385(3) 0.80689(19) 0.31623(17) 0.0365(4) Uani 1 1 d .
H8A H 0.1606 0.8324 0.3935 0.044 Uiso 1 1 calc R
H8B H 0.3062 0.7224 0.3304 0.044 Uiso 1 1 calc R
O4 O -0.2933(2) 0.62755(15) 0.11168(15) 0.0482(4) Uani 1 1 d .
H4 H -0.2472 0.5718 0.0563 0.072 Uiso 1 1 calc R
C11 C -0.1262(3) 0.6690(2) 0.22218(19) 0.0405(5) Uani 1 1 d .
H11A H -0.0682 0.5851 0.2482 0.049 Uiso 1 1 calc R
H11B H -0.1952 0.7116 0.2971 0.049 Uiso 1 1 calc R
C5 C 0.5352(3) 1.1422(2) 0.2417(2) 0.0459(5) Uani 1 1 d .
H5A H 0.6560 1.1492 0.3132 0.055 Uiso 1 1 calc R
H5B H 0.5862 1.0977 0.1610 0.055 Uiso 1 1 calc R
C10 C 0.1761(3) 0.7144(2) 0.07064(18) 0.0383(4) Uani 1 1 d .
H10A H 0.0661 0.7002 -0.0073 0.046 Uiso 1 1 calc R
H10B H 0.3011 0.7830 0.0546 0.046 Uiso 1 1 calc R
C1 C 0.2292(3) 1.1207(2) 0.39492(18) 0.0437(5) Uani 1 1 d .
H1A H 0.0898 1.0635 0.4086 0.052 Uiso 1 1 calc R
H1B H 0.3328 1.1270 0.4750 0.052 Uiso 1 1 calc R
C2 C 0.1825(4) 1.2690(2) 0.3720(2) 0.0554(6) Uani 1 1 d .
H2A H 0.0664 1.2617 0.2979 0.066 Uiso 1 1 calc R
H2B H 0.1265 1.3138 0.4509 0.066 Uiso 1 1 calc R
C3 C 0.3926(4) 1.3610(2) 0.3420(2) 0.0605(6) Uani 1 1 d .
H3A H 0.5047 1.3753 0.4189 0.073 Uiso 1 1 calc R
H3B H 0.3555 1.4533 0.3244 0.073 Uiso 1 1 calc R
C4 C 0.4886(4) 1.2903(2) 0.2210(2) 0.0534(6) Uani 1 1 d .
H4A H 0.3823 1.2850 0.1424 0.064 Uiso 1 1 calc R
H4B H 0.6274 1.3474 0.2061 0.064 Uiso 1 1 calc R

loop_
_atom_site_aniso_label
_atom_site_aniso_U_11
_atom_site_aniso_U_22
_atom_site_aniso_U_33
_atom_site_aniso_U_23
_atom_site_aniso_U_13
_atom_site_aniso_U_12
O1 0.0435(7) 0.0339(7) 0.0330(6) 0.0060(5) -0.0041(5) 0.0021(5)
O2 0.0353(7) 0.0331(7) 0.0471(8) 0.0054(5) -0.0081(5) 0.0028(5)
O3 0.0413(8) 0.0385(8) 0.0616(9) -0.0048(6) 0.0082(7) 0.0063(6)
C9 0.0293(8) 0.0312(9) 0.0317(8) 0.0027(6) 0.0007(7) 0.0027(7)
C6 0.0356(9) 0.0305(9) 0.0333(9) 0.0033(7) -0.0024(7) 0.0040(7)
C7 0.0332(9) 0.0373(10) 0.0381(9) 0.0024(7) -0.0048(7) 0.0065(7)
C8 0.0406(10) 0.0315(9) 0.0359(9) 0.0064(7) -0.0041(7) 0.0034(7)
O4 0.0312(7) 0.0457(8) 0.0610(9) -0.0113(6) -0.0019(6) 0.0013(6)
C11 0.0357(9) 0.0398(10) 0.0443(10) 0.0037(8) 0.0062(8) -0.0008(8)
C5 0.0408(10) 0.0390(11) 0.0565(12) 0.0047(9) 0.0068(9) 0.0002(8)
C10 0.0348(9) 0.0401(10) 0.0382(10) 0.0003(7) 0.0053(7) 0.0022(7)
C1 0.0549(12) 0.0418(11) 0.0335(9) 0.0028(8) 0.0040(8) 0.0055(9)
C2 0.0723(15) 0.0458(12) 0.0509(12) -0.0010(9) 0.0165(11) 0.0188(11)
C3 0.0889(17) 0.0319(10) 0.0580(13) 0.0012(9) 0.0006(12) 0.0072(11)
C4 0.0610(13) 0.0376(11) 0.0601(13) 0.0096(9) 0.0095(10) -0.0043(9)

loop_
_atom_type_symbol
_atom_type_description
_atom_type_scat_dispersion_real
_atom_type_scat_dispersion_imag
_atom_type_scat_source
C C 0.0033 0.0016 'International Tables Vol C Tables 4.2.6.8 and 6.1.1.4'
H H 0.0000 0.0000 'International Tables Vol C Tables 4.2.6.8 and 6.1.1.4'
O O 0.0106 0.0060 'International Tables Vol C Tables 4.2.6.8 and 6.1.1.4'

loop_
_geom_angle_atom_site_label_1
_geom_angle_atom_site_label_2
_geom_angle_atom_site_label_3
_geom_angle
C6 O1 C7 114.28(12)
C8 O2 C6 114.38(12)
C10 O3 H3 109.5
C11 C9 C10 110.99(14)
C11 C9 C7 110.71(14)
C10 C9 C7 108.77(14)
C11 C9 C8 107.70(14)
C10 C9 C8 111.43(14)
C7 C9 C8 107.17(14)
O1 C6 O2 110.25(13)
O1 C6 C5 106.50(14)
O2 C6 C5 105.00(14)
O1 C6 C1 111.39(14)
O2 C6 C1 112.29(14)
C5 C6 C1 111.09(15)
O1 C7 C9 111.48(13)
O1 C7 H7A 109.3
C9 C7 H7A 109.3
O1 C7 H7B 109.3
C9 C7 H7B 109.3
H7A C7 H7B 108.0
O2 C8 C9 111.69(13)
O2 C8 H8A 109.3
C9 C8 H8A 109.3
O2 C8 H8B 109.3
C9 C8 H8B 109.3
H8A C8 H8B 107.9
C11 O4 H4 109.5
O4 C11 C9 112.79(15)
O4 C11 H11A 109.0
C9 C11 H11A 109.0
O4 C11 H11B 109.0
C9 C11 H11B 109.0
H11A C11 H11B 107.8
C4 C5 C6 113.01(16)
C4 C5 H5A 109.0
C6 C5 H5A 109.0
C4 C5 H5B 109.0
C6 C5 H5B 109.0
H5A C5 H5B 107.8
O3 C10 C9 112.41(14)
O3 C10 H10A 109.1
C9 C10 H10A 109.1
O3 C10 H10B 109.1
C9 C10 H10B 109.1
H10A C10 H10B 107.9
C2 C1 C6 111.29(15)
C2 C1 H1A 109.4
C6 C1 H1A 109.4
C2 C1 H1B 109.4
C6 C1 H1B 109.4
H1A C1 H1B 108.0
C3 C2 C1 111.78(18)
C3 C2 H2A 109.3
C1 C2 H2A 109.3
C3 C2 H2B 109.3
C1 C2 H2B 109.3
H2A C2 H2B 107.9
C2 C3 C4 110.30(17)
C2 C3 H3A 109.6
C4 C3 H3A 109.6
C2 C3 H3B 109.6
C4 C3 H3B 109.6
H3A C3 H3B 108.1
C5 C4 C3 111.01(17)
C5 C4 H4A 109.4
C3 C4 H4A 109.4
C5 C4 H4B 109.4
C3 C4 H4B 109.4
H4A C4 H4B 108.0

loop_
_geom_bond_atom_site_label_1
_geom_bond_atom_site_label_2
_geom_bond_distance
O1 C6 1.423(2)
O1 C7 1.431(2)
O2 C8 1.423(2)
O2 C6 1.428(2)
O3 C10 1.428(2)
O3 H3 0.8200
C9 C11 1.520(2)
C9 C10 1.524(2)
C9 C7 1.524(2)
C9 C8 1.528(2)
C6 C5 1.517(2)
C6 C1 1.530(2)
C7 H7A 0.9700
C7 H7B 0.9700
C8 H8A 0.9700
C8 H8B 0.9700
O4 C11 1.421(2)
O4 H4 0.8200
C11 H11A 0.9700
C11 H11B 0.9700
C5 C4 1.514(3)
C5 H5A 0.9700
C5 H5B 0.9700
C10 H10A 0.9700
C10 H10B 0.9700
C1 C2 1.521(3)
C1 H1A 0.9700
C1 H1B 0.9700
C2 C3 1.518(3)
C2 H2A 0.9700
C2 H2B 0.9700
C3 C4 1.525(3)
C3 H3A 0.9700
C3 H3B 0.9700
C4 H4A 0.9700
C4 H4B 0.9700

loop_
_geom_hbond_atom_site_label_D
_geom_hbond_atom_site_label_H
_geom_hbond_atom_site_label_A
_geom_hbond_distance_DH
_geom_hbond_distance_HA
_geom_hbond_distance_DA
_geom_hbond_angle_DHA
_geom_hbond_site_symmetry_A
O4 H4 O3 0.82 1.95 2.7277(19) 158.9 2_565

loop_
_geom_torsion_atom_site_label_1
_geom_torsion_atom_site_label_2
_geom_torsion_atom_site_label_3
_geom_torsion_atom_site_label_4
_geom_torsion
C7 O1 C6 O2 55.29(17)
C7 O1 C6 C5 168.68(14)
C7 O1 C6 C1 -70.06(18)
C8 O2 C6 O1 -55.20(17)
C8 O2 C6 C5 -169.55(14)
C8 O2 C6 C1 69.63(17)
C6 O1 C7 C9 -56.30(18)
C11 C9 C7 O1 169.56(13)
C10 C9 C7 O1 -68.23(17)
C8 C9 C7 O1 52.37(18)
C6 O2 C8 C9 55.93(18)
C11 C9 C8 O2 -171.52(14)
C10 C9 C8 O2 66.53(18)
C7 C9 C8 O2 -52.36(18)
C10 C9 C11 O4 -56.26(19)
C7 C9 C11 O4 64.64(19)
C8 C9 C11 O4 -178.49(14)
O1 C6 C5 C4 68.40(19)
O2 C6 C5 C4 -174.66(15)
C1 C6 C5 C4 -53.1(2)
C11 C9 C10 O3 -57.87(19)
C7 C9 C10 O3 -179.91(14)
C8 C9 C10 O3 62.16(18)
O1 C6 C1 C2 -65.7(2)
O2 C6 C1 C2 170.07(16)
C5 C6 C1 C2 52.8(2)
C6 C1 C2 C3 -55.7(2)
C1 C2 C3 C4 57.0(2)
C6 C5 C4 C3 54.8(2)
C2 C3 C4 C5 -55.8(2)
